data_2234151
loop_
_publ_author_name
'Meng, Kang'
'Cao, Miao'
'An, Zhuo-Ling'
'Zhang, Jie'
'Liu, Li-Hong'

_publ_section_title
;
 (5-Bromo-2-hydroxyphenyl)(4-propylcyclohexyl)methanone
;
_journal_coeditor_code CV5261
_journal_issue 4
_journal_name_full 'Acta Crystallographica Section E'
_journal_page_first o1181
_journal_paper_doi 10.1107/S1600536812011634
_journal_volume 68
_journal_year 2012
_chemical_formula_iupac 'C16 H21 Br O2'
_chemical_formula_moiety 'C16 H21 Br O2'
_chemical_formula_sum 'C16 H21 Br O2'
_chemical_formula_weight 325.24
_chemical_name_systematic
;
(5-Bromo-2-hydroxyphenyl)(4-propylcyclohexyl)methanone
;
_space_group_IT_number 14
_symmetry_cell_setting monoclinic
_symmetry_space_group_name_Hall '-P 2ybc'
_symmetry_space_group_name_H-M 'P 1 21/c 1'
_atom_sites_solution_hydrogens geom
_atom_sites_solution_primary direct
_atom_sites_solution_secondary difmap
_audit_creation_method SHELXL-97
_cell_angle_alpha 90.00
_cell_angle_beta 113.037(5)
_cell_angle_gamma 90.00
_cell_formula_units_Z 4
_cell_length_a 14.5826(12)
_cell_length_b 8.5467(8)
_cell_length_c 12.6369(10)
_cell_measurement_reflns_used 5072
_cell_measurement_temperature 113(2)
_cell_measurement_theta_max 27.9
_cell_measurement_theta_min 1.8
_cell_volume 1449.4(2)
_computing_cell_refinement '<i>CrystalClear-SM Expert</i> (Rigaku/MSC, 2009)'
_computing_data_collection '<i>CrystalClear-SM Expert</i> (Rigaku/MSC, 2009)'
_computing_data_reduction '<i>CrystalClear-SM Expert</i> (Rigaku/MSC, 2009)'
_computing_molecular_graphics 'SHELXTL (Sheldrick, 2008)'
_computing_publication_material 'SHELXTL (Sheldrick, 2008)'
_computing_structure_refinement 'SHELXL97 (Sheldrick, 2008)'
_computing_structure_solution 'SHELXS97 (Sheldrick, 2008)'
_diffrn_ambient_temperature 113(2)
_diffrn_detector_area_resol_mean 14.22
_diffrn_measured_fraction_theta_full 0.997
_diffrn_measured_fraction_theta_max 0.997
_diffrn_measurement_device_type 'Rigaku Saturn 724 CCD area-detector'
_diffrn_measurement_method '\w and \f scans'
_diffrn_radiation_monochromator multilayer
_diffrn_radiation_source 'rotating anode'
_diffrn_radiation_type MoK\a
_diffrn_radiation_wavelength 0.71073
_diffrn_reflns_av_R_equivalents 0.0353
_diffrn_reflns_av_sigmaI/netI 0.0307
_diffrn_reflns_limit_h_max 19
_diffrn_reflns_limit_h_min -19
_diffrn_reflns_limit_k_max 11
_diffrn_reflns_limit_k_min -11
_diffrn_reflns_limit_l_max 16
_diffrn_reflns_limit_l_min -16
_diffrn_reflns_number 17988
_diffrn_reflns_theta_full 27.87
_diffrn_reflns_theta_max 27.87
_diffrn_reflns_theta_min 2.83
_diffrn_standards_decay_% 0
_diffrn_standards_interval_count 0
_diffrn_standards_interval_time 0
_diffrn_standards_number 0
_exptl_absorpt_coefficient_mu 2.832
_exptl_absorpt_correction_T_max 0.7274
_exptl_absorpt_correction_T_min 0.6012
_exptl_absorpt_correction_type multi-scan
_exptl_absorpt_process_details '(<i>CrystalClear-SM Expert</i>; Rigaku/MSC, 2009)'
_exptl_crystal_colour Colourless
_exptl_crystal_density_diffrn 1.490
_exptl_crystal_density_method 'not measured'
_exptl_crystal_description Prism
_exptl_crystal_F_000 672
_exptl_crystal_size_max 0.20
_exptl_crystal_size_mid 0.18
_exptl_crystal_size_min 0.12
_refine_diff_density_max 0.805
_refine_diff_density_min -0.340
_refine_ls_extinction_method none
_refine_ls_goodness_of_fit_ref 1.036
_refine_ls_hydrogen_treatment mixed
_refine_ls_matrix_type full
_refine_ls_number_parameters 177
_refine_ls_number_reflns 3441
_refine_ls_number_restraints 0
_refine_ls_restrained_S_all 1.036
_refine_ls_R_factor_all 0.0329
_refine_ls_R_factor_gt 0.0284
_refine_ls_shift/su_max 0.002
_refine_ls_shift/su_mean 0.000
_refine_ls_structure_factor_coef Fsqd
_refine_ls_weighting_details 'calc w=1/[\s^2^(Fo^2^)+(0.0334P)^2^+0.0947P] where P=(Fo^2^+2Fc^2^)/3'
_refine_ls_weighting_scheme calc
_refine_ls_wR_factor_gt 0.0604
_refine_ls_wR_factor_ref 0.0622
_reflns_number_gt 3069
_reflns_number_total 3441
_reflns_threshold_expression I>2sigma(I)
_cod_data_source_file cv5261.cif
_cod_data_source_block I
_cod_original_sg_symbol_H-M 'P 21/c'
_cod_database_code 2234151
_cod_database_fobs_code 2234151

loop_
_symmetry_equiv_pos_as_xyz
'x, y, z'
'-x, y+1/2, -z+1/2'
'-x, -y, -z'
'x, -y-1/2, z-1/2'

loop_
_atom_site_type_symbol
_atom_site_label
_atom_site_fract_x
_atom_site_fract_y
_atom_site_fract_z
_atom_site_U_iso_or_equiv
_atom_site_adp_type
_atom_site_calc_flag
_atom_site_refinement_flags
_atom_site_occupancy
_atom_site_symmetry_multiplicity
Br Br1 1.101943(12) 0.65152(2) 0.057741(15) 0.02149(7) Uani d . 1 1
O O1 0.80421(9) 1.03963(14) -0.31892(10) 0.0200(3) Uani d . 1 1
H H1 0.759(2) 1.066(3) -0.301(2) 0.058(8) Uiso d . 1 1
O O2 0.69906(9) 1.05226(14) -0.19829(10) 0.0202(3) Uani d . 1 1
C C1 0.92537(13) 0.83440(18) -0.04336(14) 0.0169(3) Uani d . 1 1
H H1A 0.9181 0.8160 0.0271 0.020 Uiso calc R 1 1
C C2 1.00541(12) 0.77214(19) -0.06037(14) 0.0174(3) Uani d . 1 1
C C3 1.01921(13) 0.8002(2) -0.16215(15) 0.0197(4) Uani d . 1 1
H H3 1.0747 0.7565 -0.1733 0.024 Uiso calc R 1 1
C C4 0.95127(13) 0.8920(2) -0.24620(15) 0.0193(4) Uani d . 1 1
H H4 0.9610 0.9135 -0.3148 0.023 Uiso calc R 1 1
C C5 0.86871(13) 0.95348(19) -0.23174(14) 0.0170(3) Uani d . 1 1
C C6 0.85425(12) 0.92496(19) -0.12913(14) 0.0153(3) Uani d . 1 1
C C7 0.76554(12) 0.99105(19) -0.11519(14) 0.0157(3) Uani d . 1 1
C C8 0.75600(12) 0.98403(19) -0.00005(13) 0.0153(3) Uani d . 1 1
H H8 0.8240 0.9946 0.0623 0.018 Uiso calc R 1 1
C C9 0.69103(13) 1.11868(19) 0.01104(14) 0.0174(4) Uani d . 1 1
H H9A 0.7221 1.2196 0.0053 0.021 Uiso calc R 1 1
H H9B 0.6247 1.1133 -0.0530 0.021 Uiso calc R 1 1
C C10 0.67844(13) 1.11146(19) 0.12561(14) 0.0169(4) Uani d . 1 1
H H10A 0.7440 1.1282 0.1893 0.020 Uiso calc R 1 1
H H10B 0.6335 1.1968 0.1283 0.020 Uiso calc R 1 1
C C11 0.63570(12) 0.95477(18) 0.14288(13) 0.0154(3) Uani d . 1 1
H H11 0.5675 0.9435 0.0812 0.018 Uiso calc R 1 1
C C12 0.70000(13) 0.82152(19) 0.12971(14) 0.0174(4) Uani d . 1 1
H H12A 0.6697 0.7205 0.1368 0.021 Uiso calc R 1 1
H H12B 0.7668 0.8276 0.1928 0.021 Uiso calc R 1 1
C C13 0.71144(13) 0.82583(19) 0.01480(14) 0.0164(3) Uani d . 1 1
H H13A 0.6456 0.8109 -0.0487 0.020 Uiso calc R 1 1
H H13B 0.7556 0.7396 0.0116 0.020 Uiso calc R 1 1
C C14 0.62659(13) 0.9434(2) 0.25955(14) 0.0183(4) Uani d . 1 1
H H14A 0.5998 0.8389 0.2656 0.022 Uiso calc R 1 1
H H14B 0.6942 0.9509 0.3211 0.022 Uiso calc R 1 1
C C15 0.56089(13) 1.0669(2) 0.28140(15) 0.0202(4) Uani d . 1 1
H H15A 0.4955 1.0692 0.2156 0.024 Uiso calc R 1 1
H H15B 0.5923 1.1709 0.2869 0.024 Uiso calc R 1 1
C C16 0.54478(14) 1.0347(2) 0.39195(15) 0.0247(4) Uani d . 1 1
H H16A 0.5087 0.9359 0.3843 0.037 Uiso calc R 1 1
H H16B 0.5059 1.1201 0.4056 0.037 Uiso calc R 1 1
H H16C 0.6095 1.0276 0.4568 0.037 Uiso calc R 1 1

loop_
_atom_site_aniso_label
_atom_site_aniso_U_11
_atom_site_aniso_U_22
_atom_site_aniso_U_33
_atom_site_aniso_U_12
_atom_site_aniso_U_13
_atom_site_aniso_U_23
Br1 0.01672(10) 0.02144(10) 0.02637(11) 0.00224(7) 0.00849(8) 0.00249(7)
O1 0.0228(7) 0.0202(6) 0.0201(6) 0.0024(5) 0.0115(6) 0.0036(5)
O2 0.0184(6) 0.0240(6) 0.0187(6) 0.0029(5) 0.0077(5) 0.0018(5)
C1 0.0178(8) 0.0165(8) 0.0184(8) -0.0028(7) 0.0094(7) -0.0016(7)
C2 0.0158(8) 0.0140(8) 0.0215(9) -0.0014(7) 0.0063(7) -0.0009(7)
C3 0.0195(9) 0.0169(8) 0.0267(9) -0.0027(7) 0.0135(8) -0.0054(7)
C4 0.0225(9) 0.0189(8) 0.0213(9) -0.0041(7) 0.0139(8) -0.0025(7)
C5 0.0202(9) 0.0138(8) 0.0176(8) -0.0040(7) 0.0079(7) -0.0033(7)
C6 0.0168(8) 0.0129(8) 0.0173(8) -0.0028(7) 0.0080(7) -0.0023(6)
C7 0.0163(8) 0.0130(8) 0.0185(8) -0.0029(6) 0.0075(7) -0.0016(7)
C8 0.0142(8) 0.0163(8) 0.0162(8) -0.0005(7) 0.0069(7) -0.0006(6)
C9 0.0200(9) 0.0151(8) 0.0201(9) 0.0005(7) 0.0112(7) 0.0011(7)
C10 0.0195(9) 0.0148(8) 0.0199(9) 0.0009(7) 0.0115(7) -0.0007(7)
C11 0.0155(8) 0.0158(8) 0.0150(8) 0.0009(6) 0.0061(7) 0.0003(7)
C12 0.0192(9) 0.0152(8) 0.0198(9) 0.0020(7) 0.0098(7) 0.0039(7)
C13 0.0179(8) 0.0146(8) 0.0185(8) 0.0006(6) 0.0089(7) -0.0017(7)
C14 0.0194(9) 0.0187(8) 0.0181(8) -0.0002(7) 0.0089(7) 0.0014(7)
C15 0.0205(9) 0.0218(9) 0.0202(9) 0.0020(7) 0.0100(7) 0.0006(7)
C16 0.0285(10) 0.0260(10) 0.0245(9) -0.0005(8) 0.0157(8) -0.0008(8)

loop_
_atom_type_symbol
_atom_type_description
_atom_type_scat_dispersion_real
_atom_type_scat_dispersion_imag
_atom_type_scat_source
C C 0.0033 0.0016 'International Tables Vol C Tables 4.2.6.8 and 6.1.1.4'
H H 0.0000 0.0000 'International Tables Vol C Tables 4.2.6.8 and 6.1.1.4'
O O 0.0106 0.0060 'International Tables Vol C Tables 4.2.6.8 and 6.1.1.4'
Br Br -0.2901 2.4595 'International Tables Vol C Tables 4.2.6.8 and 6.1.1.4'

loop_
_geom_angle_atom_site_label_1
_geom_angle_atom_site_label_2
_geom_angle_atom_site_label_3
_geom_angle
C5 O1 H1 107.5(19)
C2 C1 C6 120.60(15)
C2 C1 H1A 119.7
C6 C1 H1A 119.7
C1 C2 C3 120.96(16)
C1 C2 Br1 119.98(13)
C3 C2 Br1 119.03(13)
C4 C3 C2 119.17(16)
C4 C3 H3 120.4
C2 C3 H3 120.4
C3 C4 C5 120.81(16)
C3 C4 H4 119.6
C5 C4 H4 119.6
O1 C5 C4 117.44(15)
O1 C5 C6 122.35(15)
C4 C5 C6 120.21(16)
C1 C6 C5 118.23(15)
C1 C6 C7 122.23(15)
C5 C6 C7 119.54(15)
O2 C7 C6 119.47(14)
O2 C7 C8 119.83(14)
C6 C7 C8 120.70(14)
C7 C8 C9 110.51(13)
C7 C8 C13 110.65(13)
C9 C8 C13 110.01(13)
C7 C8 H8 108.5
C9 C8 H8 108.5
C13 C8 H8 108.5
C10 C9 C8 111.34(13)
C10 C9 H9A 109.4
C8 C9 H9A 109.4
C10 C9 H9B 109.4
C8 C9 H9B 109.4
H9A C9 H9B 108.0
C11 C10 C9 112.15(13)
C11 C10 H10A 109.2
C9 C10 H10A 109.2
C11 C10 H10B 109.2
C9 C10 H10B 109.2
H10A C10 H10B 107.9
C12 C11 C10 109.65(13)
C12 C11 C14 110.22(13)
C10 C11 C14 112.72(13)
C12 C11 H11 108.0
C10 C11 H11 108.0
C14 C11 H11 108.0
C11 C12 C13 112.75(13)
C11 C12 H12A 109.0
C13 C12 H12A 109.0
C11 C12 H12B 109.0
C13 C12 H12B 109.0
H12A C12 H12B 107.8
C12 C13 C8 110.19(13)
C12 C13 H13A 109.6
C8 C13 H13A 109.6
C12 C13 H13B 109.6
C8 C13 H13B 109.6
H13A C13 H13B 108.1
C15 C14 C11 115.33(14)
C15 C14 H14A 108.4
C11 C14 H14A 108.4
C15 C14 H14B 108.4
C11 C14 H14B 108.4
H14A C14 H14B 107.5
C14 C15 C16 111.95(14)
C14 C15 H15A 109.2
C16 C15 H15A 109.2
C14 C15 H15B 109.2
C16 C15 H15B 109.2
H15A C15 H15B 107.9
C15 C16 H16A 109.5
C15 C16 H16B 109.5
H16A C16 H16B 109.5
C15 C16 H16C 109.5
H16A C16 H16C 109.5
H16B C16 H16C 109.5

loop_
_geom_bond_atom_site_label_1
_geom_bond_atom_site_label_2
_geom_bond_distance
Br1 C2 1.9046(17)
O1 C5 1.353(2)
O1 H1 0.81(2)
O2 C7 1.233(2)
C1 C2 1.374(2)
C1 C6 1.403(2)
C1 H1A 0.9500
C2 C3 1.398(2)
C3 C4 1.379(2)
C3 H3 0.9500
C4 C5 1.390(2)
C4 H4 0.9500
C5 C6 1.414(2)
C6 C7 1.484(2)
C7 C8 1.516(2)
C8 C9 1.531(2)
C8 C13 1.543(2)
C8 H8 1.0000
C9 C10 1.530(2)
C9 H9A 0.9900
C9 H9B 0.9900
C10 C11 1.528(2)
C10 H10A 0.9900
C10 H10B 0.9900
C11 C12 1.525(2)
C11 C14 1.534(2)
C11 H11 1.0000
C12 C13 1.525(2)
C12 H12A 0.9900
C12 H12B 0.9900
C13 H13A 0.9900
C13 H13B 0.9900
C14 C15 1.522(2)
C14 H14A 0.9900
C14 H14B 0.9900
C15 C16 1.530(2)
C15 H15A 0.9900
C15 H15B 0.9900
C16 H16A 0.9800
C16 H16B 0.9800
C16 H16C 0.9800

loop_
_geom_hbond_atom_site_label_D
_geom_hbond_atom_site_label_H
_geom_hbond_atom_site_label_A
_geom_hbond_site_symmetry_A
_geom_hbond_distance_DH
_geom_hbond_distance_HA
_geom_hbond_distance_DA
_geom_hbond_angle_DHA
O1 H1 O2 . 0.81(2) 1.82(2) 2.5527(16) 148(3)
C3 H3 O1 2_744 0.95 2.59 3.483(2) 156.9

loop_
_geom_torsion_atom_site_label_1
_geom_torsion_atom_site_label_2
_geom_torsion_atom_site_label_3
_geom_torsion_atom_site_label_4
_geom_torsion
C6 C1 C2 C3 1.4(3)
C6 C1 C2 Br1 179.29(12)
C1 C2 C3 C4 0.1(3)
Br1 C2 C3 C4 -177.77(13)
C2 C3 C4 C5 -1.4(3)
C3 C4 C5 O1 -178.60(15)
C3 C4 C5 C6 1.2(3)
C2 C1 C6 C5 -1.6(2)
C2 C1 C6 C7 178.51(15)
O1 C5 C6 C1 -179.88(15)
C4 C5 C6 C1 0.3(2)
O1 C5 C6 C7 0.0(2)
C4 C5 C6 C7 -179.81(15)
C1 C6 C7 O2 -170.67(15)
C5 C6 C7 O2 9.5(2)
C1 C6 C7 C8 9.3(2)
C5 C6 C7 C8 -170.52(15)
O2 C7 C8 C9 -27.0(2)
C6 C7 C8 C9 152.95(14)
O2 C7 C8 C13 95.07(18)
C6 C7 C8 C13 -84.95(18)
C7 C8 C9 C10 178.66(13)
C13 C8 C9 C10 56.18(18)
C8 C9 C10 C11 -56.10(18)
C9 C10 C11 C12 54.50(18)
C9 C10 C11 C14 177.69(14)
C10 C11 C12 C13 -55.68(18)
C14 C11 C12 C13 179.67(14)
C11 C12 C13 C8 57.25(18)
C7 C8 C13 C12 -178.73(13)
C9 C8 C13 C12 -56.33(17)
C12 C11 C14 C15 -177.88(14)
C10 C11 C14 C15 59.25(19)
C11 C14 C15 C16 172.51(15)
